data_2243333
loop_
_publ_author_name
'Suresh Babu, N.'
'Sughanya, V.'
'Dhandapani, A.'
'Kalaivanan, R.'

_publ_section_title
;
 Crystal structure, Hirshfeld surface and frontier molecular orbital
 analysis of
 10-benzyl-9-(3-ethoxy-4-hydroxyphenyl)-3,3,6,6-tetramethyl-3,4,6,7,9,10-hexahydroacridine-1,8(2<i>H</i>,5<i>H</i>)-dione
;
_journal_coeditor_code IS5533
_journal_issue 4
_journal_name_full 'Acta Crystallographica Section E'
_journal_page_first 585
_journal_page_last 588
_journal_paper_doi 10.1107/S2056989020004065
_journal_volume 76
_journal_year 2020
_chemical_formula_iupac 'C32 H37 N O4'
_chemical_formula_moiety 'C32 H37 N O4'
_chemical_formula_sum 'C32 H37 N O4'
_chemical_formula_weight 499.62
_chemical_name_systematic
10-Benzyl-9-(3-ethoxy-4-hydroxyphenyl)-3,3,6,6-tetramethyl-3,4,6,7,9,10-hexahydroacridine-1,8(2<i>H</i>,5<i>H</i>)-dione
_space_group_crystal_system monoclinic
_space_group_IT_number 14
_space_group_name_Hall '-P 2yn'
_space_group_name_H-M_alt 'P 1 21/n 1'
_atom_sites_solution_hydrogens mixed
_audit_creation_method SHELXL-2018/3
_cell_angle_alpha 90
_cell_angle_beta 108.7910(10)
_cell_angle_gamma 90
_cell_formula_units_Z 4
_cell_length_a 10.5780(2)
_cell_length_b 18.4190(5)
_cell_length_c 14.3980(3)
_cell_measurement_reflns_used 5176
_cell_measurement_temperature 296(2)
_cell_measurement_theta_max 23.28
_cell_measurement_theta_min 2.10
_cell_volume 2655.73(11)
_computing_cell_refinement
;
APEX3 and SAINT (Bruker, 2004)
;
_computing_data_collection
;
APEX3 (Bruker, 2004)
;
_computing_data_reduction
;
SAINT and XPREP (Bruker, 2004)
;
_computing_molecular_graphics
;
ORTEP-3 for Windows (Farrugia, 2012) and Mercury (Macrae <i>et al.</i>,
2020)
;
_computing_publication_material
;
SHELXL2018 (Sheldrick, 2015)
;
_computing_structure_refinement
;
SHELXL2018 (Sheldrick, 2015)
;
_computing_structure_solution
;
SIR92 (Altomare <i>et al.</i>,  1993)
;
_diffrn_ambient_temperature 296(2)
_diffrn_measured_fraction_theta_full 1.000
_diffrn_measured_fraction_theta_max 1.000
_diffrn_measurement_device_type 'Bruker Kappa APEXII'
_diffrn_measurement_method '\w and \f scan'
_diffrn_radiation_monochromator graphite
_diffrn_radiation_source 'fine-focus sealed tube'
_diffrn_radiation_type MoK\a
_diffrn_radiation_wavelength 0.71073
_diffrn_reflns_av_R_equivalents 0.0340
_diffrn_reflns_av_unetI/netI 0.0256
_diffrn_reflns_limit_h_max 12
_diffrn_reflns_limit_h_min -12
_diffrn_reflns_limit_k_max 21
_diffrn_reflns_limit_k_min -21
_diffrn_reflns_limit_l_max 17
_diffrn_reflns_limit_l_min -17
_diffrn_reflns_number 23101
_diffrn_reflns_theta_full 25.000
_diffrn_reflns_theta_max 25.000
_diffrn_reflns_theta_min 1.859
_exptl_absorpt_coefficient_mu 0.081
_exptl_absorpt_correction_T_max 0.7458
_exptl_absorpt_correction_T_min 0.6742
_exptl_absorpt_correction_type multi-scan
_exptl_absorpt_process_details
;
(SADABS; Bruker, 2004)
;
_exptl_crystal_colour yellow
_exptl_crystal_density_diffrn 1.250
_exptl_crystal_description block
_exptl_crystal_F_000 1072
_exptl_crystal_size_max 0.350
_exptl_crystal_size_mid 0.300
_exptl_crystal_size_min 0.300
_refine_diff_density_max 0.373
_refine_diff_density_min -0.240
_refine_ls_extinction_coef 0.0066(9)
_refine_ls_extinction_expression Fc^*^=kFc[1+0.001xFc^2^\l^3^/sin(2\q)]^-1/4^
_refine_ls_extinction_method
;
SHELXL2018 (Sheldrick, 2015)
;
_refine_ls_goodness_of_fit_ref 1.018
_refine_ls_hydrogen_treatment mixed
_refine_ls_matrix_type full
_refine_ls_number_parameters 364
_refine_ls_number_reflns 4681
_refine_ls_number_restraints 39
_refine_ls_restrained_S_all 1.035
_refine_ls_R_factor_all 0.0728
_refine_ls_R_factor_gt 0.0491
_refine_ls_shift/su_max 0.003
_refine_ls_shift/su_mean 0.001
_refine_ls_structure_factor_coef Fsqd
_refine_ls_weighting_details 'w=1/[\s^2^(Fo^2^)+(0.0564P)^2^+1.3040P] where P=(Fo^2^+2Fc^2^)/3'
_refine_ls_weighting_scheme calc
_refine_ls_wR_factor_gt 0.1189
_refine_ls_wR_factor_ref 0.1385
_reflns_number_gt 3374
_reflns_number_total 4681
_reflns_threshold_expression 'I > 2\s(I)'
_cod_data_source_file is5533sup1.cif
_cod_data_source_block I
_cod_original_cell_volume 2655.73(10)
_cod_original_sg_symbol_H-M 'P 21/n'
_cod_database_code 2243333
_shelx_space_group_comment
;
The symmetry employed for this shelxl refinement is uniquely defined
by the following loop, which should always be used as a source of
symmetry information in preference to the above space-group names.
They are only intended as comments.
;
_shelx_estimated_absorpt_t_min 0.972
_shelx_estimated_absorpt_t_max 0.976

loop_
_space_group_symop_operation_xyz
'x, y, z'
'-x+1/2, y+1/2, -z+1/2'
'-x, -y, -z'
'x-1/2, -y-1/2, z-1/2'

loop_
_atom_site_type_symbol
_atom_site_label
_atom_site_fract_x
_atom_site_fract_y
_atom_site_fract_z
_atom_site_U_iso_or_equiv
_atom_site_adp_type
_atom_site_calc_flag
_atom_site_occupancy
_atom_site_disorder_assembly
_atom_site_disorder_group
C C1 0.7372(2) 0.07235(11) 1.19469(15) 0.0471(5) Uani d 1 . .
C C2 0.7273(2) 0.10618(12) 1.10816(15) 0.0488(5) Uani d 1 . .
H H2 0.777437 0.089182 1.070203 0.059 Uiso calc 1 . .
C C3 0.6443(2) 0.16503(12) 1.07625(15) 0.0461(5) Uani d 1 . .
H H3 0.640119 0.187332 1.017378 0.055 Uiso calc 1 . .
C C4 0.5675(2) 0.19150(11) 1.12980(14) 0.0407(5) Uani d 1 . .
C C5 0.5779(2) 0.15710(12) 1.21800(15) 0.0485(5) Uani d 1 . .
H H5 0.527092 0.173864 1.255627 0.058 Uiso calc 1 . .
C C6 0.6615(2) 0.09894(13) 1.25058(15) 0.0525(6) Uani d 1 . .
C C9 0.7670(2) 0.33092(16) 0.9497(2) 0.0704(7) Uani d 1 . .
H H9A 0.754428 0.297468 0.997122 0.106 Uiso calc 1 . .
H H9B 0.841043 0.362289 0.980882 0.106 Uiso calc 1 . .
H H9C 0.785001 0.304417 0.897943 0.106 Uiso calc 1 . .
C C10 0.6623(3) 0.42747(15) 0.8297(2) 0.0741(8) Uani d 1 . .
H H10A 0.676549 0.399414 0.777748 0.111 Uiso calc 1 . .
H H10B 0.738811 0.457558 0.859168 0.111 Uiso calc 1 . .
H H10C 0.584716 0.457489 0.803512 0.111 Uiso calc 1 . .
C C11 0.6411(2) 0.37629(12) 0.90727(17) 0.0524(6) Uani d 1 . .
C C12 0.6105(3) 0.41915(12) 0.98762(19) 0.0604(6) Uani d 1 . .
H H12A 0.687205 0.448978 1.021231 0.072 Uiso calc 1 . .
H H12B 0.535806 0.451328 0.957972 0.072 Uiso calc 1 . .
C C13 0.5775(2) 0.37160(11) 1.06128(16) 0.0465(5) Uani d 1 . .
C C14 0.5053(2) 0.30484(10) 1.02566(15) 0.0416(5) Uani d 1 . .
C C15 0.46639(19) 0.28917(10) 0.92851(14) 0.0397(5) Uani d 1 . .
C C16 0.5213(2) 0.32806(12) 0.85821(16) 0.0492(5) Uani d 1 . .
H H16A 0.451065 0.357700 0.814830 0.059 Uiso calc 1 . .
H H16B 0.547020 0.292318 0.818172 0.059 Uiso calc 1 . .
C C17 0.4695(2) 0.25444(11) 1.09529(14) 0.0426(5) Uani d 1 . .
H H17 0.468205 0.282359 1.152911 0.051 Uiso calc 1 . .
C C18 0.3300(2) 0.22705(11) 1.04337(15) 0.0432(5) Uani d 1 . .
C C19 0.29089(19) 0.21317(11) 0.94584(15) 0.0399(5) Uani d 1 . .
C C20 0.1604(2) 0.17691(12) 0.89287(16) 0.0473(5) Uani d 1 . .
H H20A 0.176648 0.138375 0.852218 0.057 Uiso calc 1 . .
H H20B 0.102079 0.212117 0.849634 0.057 Uiso calc 1 . .
C C21 0.0881(2) 0.14485(12) 0.95949(17) 0.0509(5) Uani d 1 . .
C C22 0.0967(2) 0.19754(14) 1.04238(19) 0.0624(7) Uani d 1 . .
H H22A 0.047079 0.241160 1.015377 0.075 Uiso calc 1 . .
H H22B 0.055315 0.175713 1.086706 0.075 Uiso calc 1 . .
C C23 0.2381(2) 0.21791(13) 1.09917(18) 0.0548(6) Uani d 1 . .
C C26 0.3491(2) 0.20767(12) 0.79067(14) 0.0455(5) Uani d 1 . .
H H26A 0.357805 0.246910 0.748202 0.055 Uiso calc 1 . .
H H26B 0.259352 0.188286 0.764455 0.055 Uiso calc 1 . .
C C27 0.4480(2) 0.14911(12) 0.79111(14) 0.0457(5) Uani d 1 . .
C C28 0.5291(3) 0.15385(17) 0.73326(18) 0.0697(7) Uani d 1 . .
H H28 0.522216 0.193597 0.692092 0.084 Uiso calc 1 . .
C C29 0.6213(3) 0.0992(2) 0.7363(2) 0.0898(10) Uani d 1 . .
H H29 0.676908 0.102922 0.697950 0.108 Uiso calc 1 . .
C C30 0.6304(3) 0.0403(2) 0.7953(2) 0.0856(9) Uani d 1 . .
H H30 0.691243 0.003581 0.796294 0.103 Uiso calc 1 . .
C C31 0.5509(3) 0.03490(15) 0.8525(2) 0.0720(7) Uani d 1 . .
H H31 0.557448 -0.005257 0.892928 0.086 Uiso calc 1 . .
C C32 0.4609(2) 0.08898(13) 0.85044(18) 0.0568(6) Uani d 1 . .
H H32 0.407100 0.084969 0.890121 0.068 Uiso calc 1 . .
N N1 0.37004(16) 0.23636(9) 0.89039(11) 0.0398(4) Uani d 1 . .
O O1 0.82089(18) 0.01441(9) 1.22322(14) 0.0647(5) Uani d 1 . .
O O3 0.60779(17) 0.39009(9) 1.14761(12) 0.0612(5) Uani d 1 . .
O O4 0.27281(18) 0.22766(12) 1.18772(13) 0.0788(6) Uani d 1 . .
O O2 0.6794(2) 0.06291(12) 1.33650(13) 0.0898(7) Uani d 1 . .
C C7 0.5937(8) 0.0989(5) 1.3972(5) 0.079(2) Uani d 0.572(11) A 1
H H7A 0.611903 0.150541 1.405357 0.095 Uiso calc 0.572(11) A 1
H H7B 0.499043 0.092146 1.363367 0.095 Uiso calc 0.572(11) A 1
C C8 0.6318(9) 0.0638(6) 1.4895(5) 0.131(4) Uani d 0.572(11) A 1
H H8A 0.580043 0.082713 1.527912 0.197 Uiso calc 0.572(11) A 1
H H8B 0.724873 0.072391 1.523026 0.197 Uiso calc 0.572(11) A 1
H H8C 0.616247 0.012594 1.480136 0.197 Uiso calc 0.572(11) A 1
C C7' 0.5829(9) 0.0565(6) 1.3908(6) 0.082(3) Uani d 0.428(11) A 2
H H7'1 0.493748 0.073595 1.354927 0.099 Uiso calc 0.428(11) A 2
H H7'2 0.580760 0.009096 1.419461 0.099 Uiso calc 0.428(11) A 2
C C8' 0.6622(12) 0.1071(5) 1.4551(10) 0.142(6) Uani d 0.428(11) A 2
H H8'1 0.621787 0.119635 1.503820 0.213 Uiso calc 0.428(11) A 2
H H8'2 0.670497 0.149885 1.419379 0.213 Uiso calc 0.428(11) A 2
H H8'3 0.749065 0.086785 1.486481 0.213 Uiso calc 0.428(11) A 2
C C24 0.1545(3) 0.07364(14) 1.0030(2) 0.0769(8) Uani d 1 . .
H H24A 0.247265 0.082123 1.037911 0.115 Uiso calc 1 . .
H H24B 0.146600 0.039373 0.951142 0.115 Uiso calc 1 . .
H H24C 0.111638 0.054559 1.047206 0.115 Uiso calc 1 . .
C C25 -0.0558(3) 0.13003(19) 0.8986(2) 0.0835(9) Uani d 1 . .
H H25A -0.102569 0.109844 0.939704 0.125 Uiso calc 1 . .
H H25B -0.058132 0.096260 0.847274 0.125 Uiso calc 1 . .
H H25C -0.097909 0.174597 0.870218 0.125 Uiso calc 1 . .
H H1 0.814(3) -0.0069(19) 1.274(2) 0.107(12) Uiso d 1 . .

loop_
_atom_site_aniso_label
_atom_site_aniso_U_11
_atom_site_aniso_U_22
_atom_site_aniso_U_33
_atom_site_aniso_U_12
_atom_site_aniso_U_13
_atom_site_aniso_U_23
C1 0.0481(12) 0.0434(12) 0.0435(12) -0.0042(10) 0.0057(10) 0.0027(9)
C2 0.0544(13) 0.0500(13) 0.0443(12) 0.0038(10) 0.0191(10) 0.0019(10)
C3 0.0534(13) 0.0499(12) 0.0357(11) 0.0010(10) 0.0152(10) 0.0048(9)
C4 0.0436(11) 0.0414(11) 0.0349(10) -0.0094(9) 0.0095(9) -0.0062(8)
C5 0.0573(13) 0.0536(13) 0.0368(11) -0.0063(11) 0.0182(10) -0.0047(10)
C6 0.0629(14) 0.0573(14) 0.0346(11) -0.0069(11) 0.0117(10) 0.0063(10)
C9 0.0469(14) 0.0768(18) 0.0881(19) 0.0009(13) 0.0225(13) 0.0029(15)
C10 0.0785(18) 0.0664(17) 0.0857(19) -0.0175(14) 0.0380(16) 0.0090(14)
C11 0.0513(13) 0.0459(12) 0.0629(14) -0.0066(10) 0.0225(11) 0.0020(11)
C12 0.0676(16) 0.0403(12) 0.0767(16) -0.0118(11) 0.0279(13) -0.0050(11)
C13 0.0421(12) 0.0409(11) 0.0535(13) 0.0006(9) 0.0112(10) -0.0068(10)
C14 0.0402(11) 0.0378(11) 0.0467(12) 0.0005(9) 0.0140(9) -0.0024(9)
C15 0.0364(10) 0.0361(10) 0.0446(11) 0.0019(8) 0.0103(9) 0.0011(9)
C16 0.0499(13) 0.0480(12) 0.0483(12) -0.0032(10) 0.0140(10) 0.0068(10)
C17 0.0466(12) 0.0435(11) 0.0382(11) -0.0045(9) 0.0143(9) -0.0085(9)
C18 0.0434(11) 0.0431(12) 0.0443(12) -0.0004(9) 0.0155(9) -0.0025(9)
C19 0.0362(11) 0.0382(11) 0.0456(11) 0.0011(8) 0.0135(9) 0.0010(9)
C20 0.0399(11) 0.0487(12) 0.0500(12) -0.0035(10) 0.0097(10) 0.0016(10)
C21 0.0437(12) 0.0470(12) 0.0629(14) -0.0055(10) 0.0184(11) 0.0014(11)
C22 0.0540(14) 0.0650(16) 0.0768(17) -0.0006(12) 0.0329(13) 0.0002(13)
C23 0.0576(14) 0.0559(14) 0.0565(14) -0.0013(11) 0.0263(12) -0.0049(11)
C26 0.0463(12) 0.0533(13) 0.0338(10) -0.0077(10) 0.0085(9) 0.0000(9)
C27 0.0403(11) 0.0582(13) 0.0357(11) -0.0093(10) 0.0084(9) -0.0125(10)
C28 0.0666(16) 0.096(2) 0.0527(14) -0.0061(15) 0.0276(13) -0.0071(14)
C29 0.0633(18) 0.141(3) 0.073(2) 0.006(2) 0.0337(16) -0.026(2)
C30 0.0634(18) 0.103(2) 0.083(2) 0.0173(17) 0.0123(16) -0.0294(19)
C31 0.0641(16) 0.0656(17) 0.0790(19) 0.0055(13) 0.0127(15) -0.0123(14)
C32 0.0535(14) 0.0560(14) 0.0615(15) -0.0020(11) 0.0191(12) -0.0089(12)
N1 0.0391(9) 0.0421(9) 0.0372(9) -0.0040(7) 0.0108(7) -0.0021(7)
O1 0.0711(11) 0.0564(10) 0.0623(11) 0.0109(9) 0.0154(9) 0.0187(9)
O3 0.0687(11) 0.0526(10) 0.0549(10) -0.0101(8) 0.0097(8) -0.0138(8)
O4 0.0754(12) 0.1155(16) 0.0554(11) -0.0146(11) 0.0348(9) -0.0161(10)
O2 0.1117(16) 0.1106(16) 0.0534(11) 0.0161(13) 0.0353(11) 0.0358(11)
C7 0.091(5) 0.082(5) 0.070(4) 0.018(5) 0.036(3) 0.029(4)
C8 0.182(7) 0.154(8) 0.090(5) 0.087(6) 0.091(5) 0.041(4)
C7' 0.084(5) 0.059(5) 0.084(6) -0.018(4) -0.002(4) 0.027(5)
C8' 0.138(9) 0.073(6) 0.136(9) -0.032(6) -0.066(7) 0.034(6)
C24 0.091(2) 0.0520(15) 0.090(2) -0.0023(14) 0.0310(17) 0.0113(14)
C25 0.0545(16) 0.103(2) 0.091(2) -0.0266(15) 0.0210(15) -0.0013(18)

loop_
_atom_type_symbol
_atom_type_description
_atom_type_scat_dispersion_real
_atom_type_scat_dispersion_imag
_atom_type_scat_source
C C 0.0033 0.0016 'International Tables Vol C Tables 4.2.6.8 and 6.1.1.4'
H H 0.0000 0.0000 'International Tables Vol C Tables 4.2.6.8 and 6.1.1.4'
N N 0.0061 0.0033 'International Tables Vol C Tables 4.2.6.8 and 6.1.1.4'
O O 0.0106 0.0060 'International Tables Vol C Tables 4.2.6.8 and 6.1.1.4'

loop_
_geom_angle_atom_site_label_1
_geom_angle_atom_site_label_2
_geom_angle_atom_site_label_3
_geom_angle_site_symmetry_1
_geom_angle_site_symmetry_3
_geom_angle
_geom_angle_publ_flag
O1 C1 C2 . . 118.9(2) ?
O1 C1 C6 . . 122.6(2) ?
C2 C1 C6 . . 118.5(2) ?
C1 C2 C3 . . 121.1(2) ?
C1 C2 H2 . . 119.5 ?
C3 C2 H2 . . 119.5 ?
C2 C3 C4 . . 121.29(19) ?
C2 C3 H3 . . 119.4 ?
C4 C3 H3 . . 119.4 ?
C3 C4 C5 . . 117.5(2) ?
C3 C4 C17 . . 123.20(18) ?
C5 C4 C17 . . 119.22(18) ?
C6 C5 C4 . . 121.3(2) ?
C6 C5 H5 . . 119.3 ?
C4 C5 H5 . . 119.3 ?
O2 C6 C5 . . 125.2(2) ?
O2 C6 C1 . . 114.6(2) ?
C5 C6 C1 . . 120.26(19) ?
C11 C9 H9A . . 109.5 ?
C11 C9 H9B . . 109.5 ?
H9A C9 H9B . . 109.5 ?
C11 C9 H9C . . 109.5 ?
H9A C9 H9C . . 109.5 ?
H9B C9 H9C . . 109.5 ?
C11 C10 H10A . . 109.5 ?
C11 C10 H10B . . 109.5 ?
H10A C10 H10B . . 109.5 ?
C11 C10 H10C . . 109.5 ?
H10A C10 H10C . . 109.5 ?
H10B C10 H10C . . 109.5 ?
C12 C11 C16 . . 107.89(18) ?
C12 C11 C9 . . 110.6(2) ?
C16 C11 C9 . . 110.84(19) ?
C12 C11 C10 . . 110.6(2) ?
C16 C11 C10 . . 108.4(2) ?
C9 C11 C10 . . 108.4(2) ?
C13 C12 C11 . . 112.95(18) ?
C13 C12 H12A . . 109.0 ?
C11 C12 H12A . . 109.0 ?
C13 C12 H12B . . 109.0 ?
C11 C12 H12B . . 109.0 ?
H12A C12 H12B . . 107.8 ?
O3 C13 C14 . . 121.9(2) ?
O3 C13 C12 . . 120.6(2) ?
C14 C13 C12 . . 117.41(19) ?
C15 C14 C13 . . 119.70(19) ?
C15 C14 C17 . . 119.93(18) ?
C13 C14 C17 . . 120.33(18) ?
C14 C15 N1 . . 119.84(18) ?
C14 C15 C16 . . 122.63(18) ?
N1 C15 C16 . . 117.52(17) ?
C15 C16 C11 . . 114.24(18) ?
C15 C16 H16A . . 108.7 ?
C11 C16 H16A . . 108.7 ?
C15 C16 H16B . . 108.7 ?
C11 C16 H16B . . 108.7 ?
H16A C16 H16B . . 107.6 ?
C14 C17 C18 . . 107.01(16) ?
C14 C17 C4 . . 113.31(16) ?
C18 C17 C4 . . 111.10(16) ?
C14 C17 H17 . . 108.4 ?
C18 C17 H17 . . 108.4 ?
C4 C17 H17 . . 108.4 ?
C19 C18 C23 . . 121.0(2) ?
C19 C18 C17 . . 119.97(18) ?
C23 C18 C17 . . 119.00(18) ?
C18 C19 N1 . . 119.73(18) ?
C18 C19 C20 . . 122.28(18) ?
N1 C19 C20 . . 117.90(17) ?
C19 C20 C21 . . 114.70(18) ?
C19 C20 H20A . . 108.6 ?
C21 C20 H20A . . 108.6 ?
C19 C20 H20B . . 108.6 ?
C21 C20 H20B . . 108.6 ?
H20A C20 H20B . . 107.6 ?
C25 C21 C22 . . 111.4(2) ?
C25 C21 C24 . . 109.1(2) ?
C22 C21 C24 . . 108.9(2) ?
C25 C21 C20 . . 108.6(2) ?
C22 C21 C20 . . 109.37(18) ?
C24 C21 C20 . . 109.46(19) ?
C23 C22 C21 . . 112.62(19) ?
C23 C22 H22A . . 109.1 ?
C21 C22 H22A . . 109.1 ?
C23 C22 H22B . . 109.1 ?
C21 C22 H22B . . 109.1 ?
H22A C22 H22B . . 107.8 ?
O4 C23 C18 . . 122.0(2) ?
O4 C23 C22 . . 121.1(2) ?
C18 C23 C22 . . 116.9(2) ?
N1 C26 C27 . . 111.52(16) ?
N1 C26 H26A . . 109.3 ?
C27 C26 H26A . . 109.3 ?
N1 C26 H26B . . 109.3 ?
C27 C26 H26B . . 109.3 ?
H26A C26 H26B . . 108.0 ?
C28 C27 C32 . . 118.0(2) ?
C28 C27 C26 . . 121.4(2) ?
C32 C27 C26 . . 120.63(19) ?
C27 C28 C29 . . 120.1(3) ?
C27 C28 H28 . . 120.0 ?
C29 C28 H28 . . 120.0 ?
C30 C29 C28 . . 120.2(3) ?
C30 C29 H29 . . 119.9 ?
C28 C29 H29 . . 119.9 ?
C31 C30 C29 . . 120.2(3) ?
C31 C30 H30 . . 119.9 ?
C29 C30 H30 . . 119.9 ?
C30 C31 C32 . . 119.7(3) ?
C30 C31 H31 . . 120.1 ?
C32 C31 H31 . . 120.1 ?
C31 C32 C27 . . 121.7(2) ?
C31 C32 H32 . . 119.1 ?
C27 C32 H32 . . 119.1 ?
C15 N1 C19 . . 119.16(16) ?
C15 N1 C26 . . 119.72(16) ?
C19 N1 C26 . . 121.07(16) ?
C1 O1 H1 . . 113(2) ?
C6 O2 C7' . . 127.0(4) ?
C6 O2 C7 . . 111.0(3) ?
C8 C7 O2 . . 106.6(5) ?
C8 C7 H7A . . 110.4 ?
O2 C7 H7A . . 110.4 ?
C8 C7 H7B . . 110.4 ?
O2 C7 H7B . . 110.4 ?
H7A C7 H7B . . 108.6 ?
C7 C8 H8A . . 109.5 ?
C7 C8 H8B . . 109.5 ?
H8A C8 H8B . . 109.5 ?
C7 C8 H8C . . 109.5 ?
H8A C8 H8C . . 109.5 ?
H8B C8 H8C . . 109.5 ?
C8' C7' O2 . . 85.9(9) ?
C8' C7' H7'1 . . 114.3 ?
O2 C7' H7'1 . . 114.3 ?
C8' C7' H7'2 . . 114.3 ?
O2 C7' H7'2 . . 114.3 ?
H7'1 C7' H7'2 . . 111.5 ?
C7' C8' H8'1 . . 109.5 ?
C7' C8' H8'2 . . 109.5 ?
H8'1 C8' H8'2 . . 109.5 ?
C7' C8' H8'3 . . 109.5 ?
H8'1 C8' H8'3 . . 109.5 ?
H8'2 C8' H8'3 . . 109.5 ?
C21 C24 H24A . . 109.5 ?
C21 C24 H24B . . 109.5 ?
H24A C24 H24B . . 109.5 ?
C21 C24 H24C . . 109.5 ?
H24A C24 H24C . . 109.5 ?
H24B C24 H24C . . 109.5 ?
C21 C25 H25A . . 109.5 ?
C21 C25 H25B . . 109.5 ?
H25A C25 H25B . . 109.5 ?
C21 C25 H25C . . 109.5 ?
H25A C25 H25C . . 109.5 ?
H25B C25 H25C . . 109.5 ?

loop_
_geom_bond_atom_site_label_1
_geom_bond_atom_site_label_2
_geom_bond_site_symmetry_2
_geom_bond_distance
_geom_bond_publ_flag
C1 O1 . 1.363(3) ?
C1 C2 . 1.367(3) ?
C1 C6 . 1.394(3) ?
C2 C3 . 1.377(3) ?
C2 H2 . 0.9300 ?
C3 C4 . 1.377(3) ?
C3 H3 . 0.9300 ?
C4 C5 . 1.391(3) ?
C4 C17 . 1.527(3) ?
C5 C6 . 1.372(3) ?
C5 H5 . 0.9300 ?
C6 O2 . 1.362(3) ?
C9 C11 . 1.524(3) ?
C9 H9A . 0.9600 ?
C9 H9B . 0.9600 ?
C9 H9C . 0.9600 ?
C10 C11 . 1.532(3) ?
C10 H10A . 0.9600 ?
C10 H10B . 0.9600 ?
C10 H10C . 0.9600 ?
C11 C12 . 1.519(3) ?
C11 C16 . 1.522(3) ?
C12 C13 . 1.501(3) ?
C12 H12A . 0.9700 ?
C12 H12B . 0.9700 ?
C13 O3 . 1.228(3) ?
C13 C14 . 1.451(3) ?
C14 C15 . 1.356(3) ?
C14 C17 . 1.502(3) ?
C15 N1 . 1.388(2) ?
C15 C16 . 1.501(3) ?
C16 H16A . 0.9700 ?
C16 H16B . 0.9700 ?
C17 C18 . 1.510(3) ?
C17 H17 . 0.9800 ?
C18 C19 . 1.354(3) ?
C18 C23 . 1.456(3) ?
C19 N1 . 1.397(2) ?
C19 C20 . 1.502(3) ?
C20 C21 . 1.525(3) ?
C20 H20A . 0.9700 ?
C20 H20B . 0.9700 ?
C21 C25 . 1.517(3) ?
C21 C22 . 1.518(3) ?
C21 C24 . 1.524(3) ?
C22 C23 . 1.503(3) ?
C22 H22A . 0.9700 ?
C22 H22B . 0.9700 ?
C23 O4 . 1.221(3) ?
C26 N1 . 1.478(2) ?
C26 C27 . 1.501(3) ?
C26 H26A . 0.9700 ?
C26 H26B . 0.9700 ?
C27 C28 . 1.377(3) ?
C27 C32 . 1.378(3) ?
C28 C29 . 1.393(4) ?
C28 H28 . 0.9300 ?
C29 C30 . 1.362(5) ?
C29 H29 . 0.9300 ?
C30 C31 . 1.357(4) ?
C30 H30 . 0.9300 ?
C31 C32 . 1.372(3) ?
C31 H31 . 0.9300 ?
C32 H32 . 0.9300 ?
O1 H1 . 0.85(3) ?
O2 C7' . 1.476(9) ?
O2 C7 . 1.592(6) ?
C7 C8 . 1.414(10) ?
C7 H7A . 0.9700 ?
C7 H7B . 0.9700 ?
C8 H8A . 0.9600 ?
C8 H8B . 0.9600 ?
C8 H8C . 0.9600 ?
C7' C8' . 1.389(12) ?
C7' H7'1 . 0.9700 ?
C7' H7'2 . 0.9700 ?
C8' H8'1 . 0.9600 ?
C8' H8'2 . 0.9600 ?
C8' H8'3 . 0.9600 ?
C24 H24A . 0.9600 ?
C24 H24B . 0.9600 ?
C24 H24C . 0.9600 ?
C25 H25A . 0.9600 ?
C25 H25B . 0.9600 ?
C25 H25C . 0.9600 ?

loop_
_geom_hbond_atom_site_label_D
_geom_hbond_atom_site_label_H
_geom_hbond_atom_site_label_A
_geom_hbond_site_symmetry_A
_geom_hbond_distance_DH
_geom_hbond_distance_HA
_geom_hbond_distance_DA
_geom_hbond_angle_DHA
_geom_hbond_publ_flag
O1 H1 O3 2_647 0.85(3) 2.23(4) 2.893(2) 135(3) yes
C26 H26B O3 4_565 0.97 2.40 3.258(3) 148 yes

loop_
_geom_torsion_atom_site_label_1
_geom_torsion_atom_site_label_2
_geom_torsion_atom_site_label_3
_geom_torsion_atom_site_label_4
_geom_torsion_site_symmetry_1
_geom_torsion_site_symmetry_2
_geom_torsion_site_symmetry_3
_geom_torsion_site_symmetry_4
_geom_torsion
_geom_torsion_publ_flag
O1 C1 C2 C3 . . . . -179.9(2) ?
C6 C1 C2 C3 . . . . -0.3(3) ?
C1 C2 C3 C4 . . . . -0.6(3) ?
C2 C3 C4 C5 . . . . 0.7(3) ?
C2 C3 C4 C17 . . . . -177.22(19) ?
C3 C4 C5 C6 . . . . 0.0(3) ?
C17 C4 C5 C6 . . . . 178.02(19) ?
C4 C5 C6 O2 . . . . 178.9(2) ?
C4 C5 C6 C1 . . . . -0.9(3) ?
O1 C1 C6 O2 . . . . 0.8(3) ?
C2 C1 C6 O2 . . . . -178.8(2) ?
O1 C1 C6 C5 . . . . -179.5(2) ?
C2 C1 C6 C5 . . . . 1.0(3) ?
C16 C11 C12 C13 . . . . 56.7(3) ?
C9 C11 C12 C13 . . . . -64.7(3) ?
C10 C11 C12 C13 . . . . 175.2(2) ?
C11 C12 C13 O3 . . . . 147.3(2) ?
C11 C12 C13 C14 . . . . -34.7(3) ?
O3 C13 C14 C15 . . . . 175.6(2) ?
C12 C13 C14 C15 . . . . -2.4(3) ?
O3 C13 C14 C17 . . . . -2.3(3) ?
C12 C13 C14 C17 . . . . 179.70(19) ?
C13 C14 C15 N1 . . . . -163.65(18) ?
C17 C14 C15 N1 . . . . 14.2(3) ?
C13 C14 C15 C16 . . . . 14.9(3) ?
C17 C14 C15 C16 . . . . -167.17(18) ?
C14 C15 C16 C11 . . . . 10.5(3) ?
N1 C15 C16 C11 . . . . -170.87(18) ?
C12 C11 C16 C15 . . . . -44.9(2) ?
C9 C11 C16 C15 . . . . 76.4(2) ?
C10 C11 C16 C15 . . . . -164.7(2) ?
C15 C14 C17 C18 . . . . -38.2(2) ?
C13 C14 C17 C18 . . . . 139.68(18) ?
C15 C14 C17 C4 . . . . 84.6(2) ?
C13 C14 C17 C4 . . . . -97.5(2) ?
C3 C4 C17 C14 . . . . -25.6(3) ?
C5 C4 C17 C14 . . . . 156.47(18) ?
C3 C4 C17 C18 . . . . 94.9(2) ?
C5 C4 C17 C18 . . . . -83.0(2) ?
C14 C17 C18 C19 . . . . 36.8(2) ?
C4 C17 C18 C19 . . . . -87.4(2) ?
C14 C17 C18 C23 . . . . -141.50(19) ?
C4 C17 C18 C23 . . . . 94.3(2) ?
C23 C18 C19 N1 . . . . 166.72(19) ?
C17 C18 C19 N1 . . . . -11.6(3) ?
C23 C18 C19 C20 . . . . -9.8(3) ?
C17 C18 C19 C20 . . . . 171.90(18) ?
C18 C19 C20 C21 . . . . -10.6(3) ?
N1 C19 C20 C21 . . . . 172.77(18) ?
C19 C20 C21 C25 . . . . 164.0(2) ?
C19 C20 C21 C22 . . . . 42.2(3) ?
C19 C20 C21 C24 . . . . -77.1(2) ?
C25 C21 C22 C23 . . . . -175.4(2) ?
C24 C21 C22 C23 . . . . 64.2(3) ?
C20 C21 C22 C23 . . . . -55.4(3) ?
C19 C18 C23 O4 . . . . 177.4(2) ?
C17 C18 C23 O4 . . . . -4.3(3) ?
C19 C18 C23 C22 . . . . -4.1(3) ?
C17 C18 C23 C22 . . . . 174.2(2) ?
C21 C22 C23 O4 . . . . -143.8(2) ?
C21 C22 C23 C18 . . . . 37.6(3) ?
N1 C26 C27 C28 . . . . -124.2(2) ?
N1 C26 C27 C32 . . . . 55.3(3) ?
C32 C27 C28 C29 . . . . -0.5(4) ?
C26 C27 C28 C29 . . . . 179.0(2) ?
C27 C28 C29 C30 . . . . 1.0(4) ?
C28 C29 C30 C31 . . . . -0.9(5) ?
C29 C30 C31 C32 . . . . 0.3(4) ?
C30 C31 C32 C27 . . . . 0.3(4) ?
C28 C27 C32 C31 . . . . -0.2(3) ?
C26 C27 C32 C31 . . . . -179.7(2) ?
C14 C15 N1 C19 . . . . 16.0(3) ?
C16 C15 N1 C19 . . . . -162.68(18) ?
C14 C15 N1 C26 . . . . -166.38(18) ?
C16 C15 N1 C26 . . . . 15.0(3) ?
C18 C19 N1 C15 . . . . -17.3(3) ?
C20 C19 N1 C15 . . . . 159.41(18) ?
C18 C19 N1 C26 . . . . 165.12(18) ?
C20 C19 N1 C26 . . . . -18.2(3) ?
C27 C26 N1 C15 . . . . 82.8(2) ?
C27 C26 N1 C19 . . . . -99.7(2) ?
C5 C6 O2 C7' . . . . 26.6(6) ?
C1 C6 O2 C7' . . . . -153.6(5) ?
C5 C6 O2 C7 . . . . -2.0(5) ?
C1 C6 O2 C7 . . . . 177.7(4) ?
C6 O2 C7 C8 . . . . -172.7(8) ?
C6 O2 C7' C8' . . . . -104.5(6) ?

_cod_database_fobs_code 2243333
